data_2008638
loop_
_publ_author_name
'Bolte, Michael'
'Benecke, Bernd'
'Egert, Ernst'

_publ_section_title
;
 Bis-lactim ethers of cyclic dipeptides. 2. Benzyl-substituted
 compounds
;
_journal_issue 6
_journal_name_full 'Acta Crystallographica Section C'
_journal_page_first 968
_journal_page_last 973
_journal_paper_doi 10.1107/S010827019801645X
_journal_volume 55
_journal_year 1999
_chemical_formula_sum 'C20 H22 N2 O2'
_chemical_formula_weight 322.40
_chemical_name_systematic
;
(3RS,6SR)-3,6-Dibenzyl-2,5-dimethoxy-3,6-dihydro-pyrazine
;
_space_group_IT_number 14
_symmetry_cell_setting monoclinic
_symmetry_space_group_name_Hall '-P 2yn'
_symmetry_space_group_name_H-M 'P 1 21/n 1'
_audit_creation_method SHELXL
_cell_angle_alpha 90.00
_cell_angle_beta 90.050(10)
_cell_angle_gamma 90.00
_cell_formula_units_Z 2
_cell_length_a 5.8030(10)
_cell_length_b 10.4860(10)
_cell_length_c 14.7620(10)
_cell_measurement_reflns_used 44
_cell_measurement_temperature 293
_cell_measurement_theta_max 15
_cell_measurement_theta_min 10
_cell_volume 898.27(19)
_computing_cell_refinement D4
_computing_data_collection 'D4 (Clegg, 1981)'
_computing_data_reduction 'REDU4 (Stoe & Cie, 1988)'
_computing_molecular_graphics 'XP (Sheldrick, 1991)'
_computing_structure_refinement 'SHELXL97 (Sheldrick, 1997)'
_computing_structure_solution 'SHELXS86 (Sheldrick, 1985)'
_diffrn_ambient_temperature 293
_diffrn_measurement_device 'Stoe Siemens four-circle diffractometer'
_diffrn_measurement_method '\w-\q scans with learnt profile (Clegg, 1981)'
_diffrn_radiation_monochromator graphite
_diffrn_radiation_source 'fine-focus sealed tube'
_diffrn_radiation_type MoK\a
_diffrn_radiation_wavelength 0.71069
_diffrn_reflns_av_R_equivalents 0.0096
_diffrn_reflns_av_sigmaI/netI 0.0113
_diffrn_reflns_limit_h_max 1
_diffrn_reflns_limit_h_min -6
_diffrn_reflns_limit_k_max 12
_diffrn_reflns_limit_k_min 0
_diffrn_reflns_limit_l_max 17
_diffrn_reflns_limit_l_min -17
_diffrn_reflns_number 1867
_diffrn_reflns_theta_max 25.00
_diffrn_reflns_theta_min 3.77
_diffrn_standards_decay_% 3
_diffrn_standards_interval_time 120
_diffrn_standards_number 3
_exptl_absorpt_coefficient_mu 0.077
_exptl_absorpt_correction_type none
_exptl_crystal_colour colourless
_exptl_crystal_density_diffrn 1.192
_exptl_crystal_density_method 'not measured'
_exptl_crystal_description block
_exptl_crystal_F_000 344
_exptl_crystal_size_max 0.8
_exptl_crystal_size_mid 0.5
_exptl_crystal_size_min 0.4
_refine_diff_density_max 0.140
_refine_diff_density_min -0.109
_refine_ls_extinction_coef 0.048(5)
_refine_ls_extinction_method 'SHELXL97 (Sheldrick, 1997)'
_refine_ls_goodness_of_fit_all 1.041
_refine_ls_goodness_of_fit_obs 1.088
_refine_ls_hydrogen_treatment constr
_refine_ls_matrix_type full
_refine_ls_number_parameters 110
_refine_ls_number_reflns 1588
_refine_ls_number_restraints 0
_refine_ls_restrained_S_all 1.041
_refine_ls_restrained_S_obs 1.088
_refine_ls_R_factor_all 0.0426
_refine_ls_R_factor_obs .0369
_refine_ls_shift/esd_max 0.000
_refine_ls_shift/esd_mean 0.000
_refine_ls_structure_factor_coef Fsqd
_refine_ls_weighting_details 'w = 1/[\s^2^(Fo^2^)+(0.0519P)^2^+0.1374P] where P=(Fo^2^+2Fc^2^)/3'
_refine_ls_weighting_scheme calc
_refine_ls_wR_factor_all 0.1076
_refine_ls_wR_factor_obs .1025
_reflns_number_observed 1337
_reflns_number_total 1588
_reflns_observed_criterion I>2\s(I)
_cod_data_source_file sk1255.cif
_cod_data_source_block I
_cod_depositor_comments
;
The following automatic conversions were performed:
'_symmetry_cell_setting' value 'Monoclinic' changed to 'monoclinic'
according to '/home/saulius/struct/CIF-dictionaries/cif_core.dic'
dictionary named 'cif_core.dic' version 2.4.1 from 2010-06-29.

Automatic conversion script
Id: cif_fix_enum 1527 2010-12-29 10:47:43Z saulius 

The following automatic conversions were performed:

'_refine_ls_weighting_scheme' value 'calc w =
1/[\s^2^(Fo^2^)+(0.0519P)^2^+0.1374P] where P=(Fo^2^+2Fc^2^)/3' was
changed to 'calc'. New tag '_refine_ls_weighting_details' was
created. The value of the new tag was set to 'w =
1/[\s^2^(Fo^2^)+(0.0519P)^2^+0.1374P] where P=(Fo^2^+2Fc^2^)/3'.

Automatic conversion script
Id: cif_fix_values 3143 2015-03-26 13:38:13Z robertas 
;
_cod_original_sg_symbol_H-M 'P 21/n'
_cod_database_code 2008638
_cod_database_fobs_code 2008638

loop_
_symmetry_equiv_pos_as_xyz
'x, y, z'
'x+1/2, -y+1/2, z+1/2'
'-x, -y, -z'
'-x-1/2, y-1/2, -z-1/2'

loop_
_atom_site_aniso_label
_atom_site_aniso_U_11
_atom_site_aniso_U_22
_atom_site_aniso_U_33
_atom_site_aniso_U_12
_atom_site_aniso_U_13
_atom_site_aniso_U_23
N1 .0390(6) .0782(8) .0515(6) -.0003(5) .0062(4) -.0072(5)
C2 .0457(7) .0695(9) .0452(7) -.0024(6) .0112(5) -.0044(6)
O21 .0626(6) .0736(7) .0673(6) -.0037(5) .0074(5) .0012(5)
C22 .0777(11) .0836(11) .0815(11) .0157(8) .0069(8) .0067(8)
C3 .0363(7) .0782(10) .0572(7) -.0080(6) .0097(5) -.0053(6)
C1' .0408(7) .0859(10) .0718(9) -.0099(6) -.0019(6) -.0135(7)
C2' .0483(7) .0659(8) .0542(7) -.0024(6) -.0085(5) -.0122(6)
C3' .0683(9) .0702(9) .0577(8) .0073(7) -.0024(7) -.0027(7)
C4' .0735(10) .0974(12) .0649(9) .0219(9) .0079(7) -.0051(9)
C5' .0867(12) .0975(13) .0642(9) .0021(10) .0141(8) .0012(9)
C6' .1154(15) .0733(10) .0663(10) .0029(10) .0020(9) .0069(8)
C7' .0802(11) .0714(10) .0656(9) .0172(8) -.0062(8) -.0104(7)

loop_
_atom_site_label
_atom_site_fract_x
_atom_site_fract_y
_atom_site_fract_z
_atom_site_U_iso_or_equiv
_atom_site_thermal_displace_type
_atom_site_calc_flag
_atom_site_refinement_flags
_atom_site_occupancy
_atom_site_disorder_group
_atom_site_type_symbol
N1 .70768(17) .43315(11) .52445(7) .0562(3) Uani d . 1 . N
C2 .5227(2) .37438(14) .50970(8) .0534(4) Uani d . 1 . C
O21 .51128(16) .24551(10) .51717(7) .0678(3) Uani d . 1 . O
C22 .7186(3) .18204(17) .54567(12) .0809(5) Uani d . 1 . C
H22A .6919 .0918 .5484 .121 Uiso calc R 1 . H
H22B .7629 .2126 .6045 .121 Uiso calc R 1 . H
H22C .8397 .1994 .5031 .121 Uiso calc R 1 . H
C3 .2938(2) .42875(14) .48193(9) .0572(4) Uani d . 1 . C
H3 .1817 .4047 .5285 .069 Uiso calc R 1 . H
C1' .2102(2) .37111(16) .39146(10) .0662(4) Uani d . 1 . C
H1'A .1910 .2798 .3989 .079 Uiso calc R 1 . H
H1'B .0608 .4069 .3766 .079 Uiso calc R 1 . H
C2' .3730(2) .39527(13) .31392(9) .0561(4) Uani d . 1 . C
C3' .5397(3) .30694(15) .29091(10) .0654(4) Uani d . 1 . C
H3' .5486 .2307 .3229 .078 Uiso calc R 1 . H
C4' .6934(3) .32957(17) .22132(11) .0786(5) Uani d . 1 . C
H4' .8039 .2686 .2069 .094 Uiso calc R 1 . H
C5' .6840(3) .44039(18) .17378(11) .0828(5) Uani d . 1 . C
H5' .7873 .4553 .1268 .099 Uiso calc R 1 . H
C6' .5221(4) .52952(17) .19541(12) .0850(5) Uani d . 1 . C
H6' .5163 .6059 .1635 .102 Uiso calc R 1 . H
C7' .3663(3) .50709(15) .26452(11) .0724(4) Uani d . 1 . C
H7' .2554 .5683 .2779 .087 Uiso calc R 1 . H

loop_
_atom_type_symbol
_atom_type_description
_atom_type_scat_dispersion_real
_atom_type_scat_dispersion_imag
_atom_type_scat_source
C C 0.0033 0.0016 'International Tables Vol C Tables 4.2.6.8 and 6.1.1.4'
H H 0.0000 0.0000 'International Tables Vol C Tables 4.2.6.8 and 6.1.1.4'
N N 0.0061 0.0033 'International Tables Vol C Tables 4.2.6.8 and 6.1.1.4'
O O 0.0106 0.0060 'International Tables Vol C Tables 4.2.6.8 and 6.1.1.4'

loop_
_geom_angle_atom_site_label_1
_geom_angle_atom_site_label_2
_geom_angle_atom_site_label_3
_geom_angle_site_symmetry_1
_geom_angle_site_symmetry_3
_geom_angle
_geom_angle_publ_flag
C2 N1 C3 . 3_666 118.23(11) yes
N1 C2 O21 . . 121.06(12) yes
N1 C2 C3 . . 128.04(14) yes
O21 C2 C3 . . 110.91(11) yes
C2 O21 C22 . . 116.34(12) yes
N1 C3 C2 . 3_666 113.69(11) no
N1 C3 C1' . 3_666 109.43(12) no
N1 C3 C2 3_666 . 113.69(11) yes
N1 C3 C1' 3_666 . 109.43(12) yes
C2 C3 C1' . . 111.39(11) ?
C2' C1' C3 . . 113.26(10) ?
C7' C2' C3' . . 117.29(14) ?
C7' C2' C1' . . 121.78(13) ?
C3' C2' C1' . . 120.91(14) ?
C2' C3' C4' . . 121.34(15) ?
C5' C4' C3' . . 120.36(15) ?
C4' C5' C6' . . 119.51(16) ?
C5' C6' C7' . . 120.46(16) ?
C2' C7' C6' . . 121.03(15) ?

loop_
_geom_bond_atom_site_label_1
_geom_bond_atom_site_label_2
_geom_bond_site_symmetry_2
_geom_bond_distance
_geom_bond_publ_flag
N1 C2 . 1.2566(17) yes
N1 C3 3_666 1.4513(18) yes
C2 O21 . 1.3574(17) yes
C2 C3 . 1.5020(19) yes
O21 C22 . 1.4378(19) yes
C3 N1 3_666 1.4513(18) no
C3 C1' . 1.5437(19) ?
C1' C2' . 1.5061(19) ?
C2' C7' . 1.381(2) ?
C2' C3' . 1.3818(19) ?
C3' C4' . 1.382(2) ?
C4' C5' . 1.359(2) ?
C5' C6' . 1.363(3) ?
C6' C7' . 1.384(2) ?

loop_
_geom_torsion_atom_site_label_1
_geom_torsion_atom_site_label_2
_geom_torsion_atom_site_label_3
_geom_torsion_atom_site_label_4
_geom_torsion_site_symmetry_1
_geom_torsion_site_symmetry_4
_geom_torsion
C3 N1 C2 O21 3_666 . -178.08(10)
C3 N1 C2 C3 3_666 . 2.6(2)
N1 C2 O21 C22 . . 2.10(17)
C3 C2 O21 C22 . . -178.49(11)
N1 C2 C3 N1 . 3_666 -2.53(19)
O21 C2 C3 N1 . 3_666 178.12(9)
N1 C2 C3 C1' . . 121.67(14)
O21 C2 C3 C1' . . -57.69(14)
N1 C3 C1' C2' 3_666 . 66.55(14)
C2 C3 C1' C2' . . -60.01(17)
C3 C1' C2' C7' . . -84.49(17)
C3 C1' C2' C3' . . 93.83(16)
C7' C2' C3' C4' . . 0.0(2)
C1' C2' C3' C4' . . -178.40(13)
C2' C3' C4' C5' . . 0.2(2)
C3' C4' C5' C6' . . 0.2(3)
C4' C5' C6' C7' . . -0.8(3)
C3' C2' C7' C6' . . -0.5(2)
C1' C2' C7' C6' . . 177.84(14)
C5' C6' C7' C2' . . 0.9(3)
